data_4072514
loop_
_publ_author_name
'Wang, Jianhui'
'Zheng, Chong'
'Canseco-Melchor, Graciela'
'Hilby, Daniel J.'
'Maguire, John A.'
'Hosmane, Narayan S.'

_publ_section_title
;
 Chemistry of C-Trimethylsilyl-Substituted Heterocarboranes. 33. Synthesis
 of Mixed-Ligand Metallacarboranes of Yttrium and Lanthanides Derived from
 Open \h5-Pentadiene and C2B4-Carborane:&#x00A0; A Synthetic and
 Structural Investigation
;
_journal_issue 3
_journal_name_full Organometallics
_journal_page_first 577
_journal_paper_doi 10.1021/om060751v
_journal_volume 26
_journal_year 2007
_chemical_formula_sum 'C13 H27 B4 Ho Si'
_chemical_formula_weight 419.61
_chemical_name_systematic
; 
 ? 
;
_space_group_IT_number 15
_symmetry_cell_setting monoclinic
_symmetry_space_group_name_Hall '-C 2yc'
_symmetry_space_group_name_H-M 'C 1 2/c 1'
_atom_sites_solution_hydrogens geom
_atom_sites_solution_primary direct
_atom_sites_solution_secondary difmap
_audit_creation_method SHELXL-97
_cell_angle_alpha 90.00
_cell_angle_beta 110.8130(10)
_cell_angle_gamma 90.00
_cell_formula_units_Z 8
_cell_length_a 18.2086(16)
_cell_length_b 12.8584(11)
_cell_length_c 16.5389(15)
_cell_measurement_reflns_used 280
_cell_measurement_temperature 203(2)
_cell_measurement_theta_max 14
_cell_measurement_theta_min -14
_cell_volume 3619.6(6)
_computing_cell_refinement 'SMART and SAINT (Bruker, 1999)'
_computing_data_collection 'SMART (Bruker, 1999)'
_computing_data_reduction 'SAINT (Bruker, 1999)'
_computing_molecular_graphics 'SHELXTL (Sheldrick, 1997)'
_computing_publication_material 'SHELXTL (Sheldrick, 1997)'
_computing_structure_refinement 'SHELXTL (Sheldrick, 1997)'
_computing_structure_solution 'SIR97 (Altomare et al., 1999)'
_diffrn_ambient_temperature 203(2)
_diffrn_detector_area_resol_mean 0
_diffrn_measured_fraction_theta_full 0.999
_diffrn_measured_fraction_theta_max 0.999
_diffrn_measurement_device_type 'Siemens SMART CCD  PLATFORM'
_diffrn_measurement_method '\w scans'
_diffrn_radiation_monochromator graphite
_diffrn_radiation_source 'fine-focus sealed tube'
_diffrn_radiation_type MoK\a
_diffrn_radiation_wavelength 0.71073
_diffrn_reflns_av_R_equivalents 0.0166
_diffrn_reflns_av_sigmaI/netI 0.0123
_diffrn_reflns_limit_h_max 21
_diffrn_reflns_limit_h_min -21
_diffrn_reflns_limit_k_max 15
_diffrn_reflns_limit_k_min -15
_diffrn_reflns_limit_l_max 19
_diffrn_reflns_limit_l_min -19
_diffrn_reflns_number 13101
_diffrn_reflns_theta_full 25.00
_diffrn_reflns_theta_max 25.00
_diffrn_reflns_theta_min 1.98
_diffrn_standards_decay_% 0
_diffrn_standards_interval_count 0
_diffrn_standards_interval_time 0
_diffrn_standards_number 0
_exptl_absorpt_coefficient_mu 4.421
_exptl_absorpt_correction_T_max 1.000
_exptl_absorpt_correction_T_min 0.589511
_exptl_absorpt_correction_type multi-scan
_exptl_absorpt_process_details 'SADABS (Sheldrick, 2000)'
_exptl_crystal_colour yellow
_exptl_crystal_density_diffrn 1.540
_exptl_crystal_density_method 'not measured'
_exptl_crystal_description polyhedron
_exptl_crystal_F_000 1648
_exptl_crystal_size_max 0.40
_exptl_crystal_size_mid 0.40
_exptl_crystal_size_min 0.30
_refine_diff_density_max 0.675
_refine_diff_density_min -0.304
_refine_diff_density_rms 0.073
_refine_ls_extinction_coef 0.00028(3)
_refine_ls_extinction_expression Fc^*^=kFc[1+0.001xFc^2^\l^3^/sin(2\q)]^-1/4^
_refine_ls_extinction_method SHELXL
_refine_ls_goodness_of_fit_ref 1.286
_refine_ls_hydrogen_treatment constr
_refine_ls_matrix_type full
_refine_ls_number_parameters 200
_refine_ls_number_reflns 3197
_refine_ls_number_restraints 0
_refine_ls_restrained_S_all 1.286
_refine_ls_R_factor_all 0.0190
_refine_ls_R_factor_gt 0.0188
_refine_ls_shift/su_max 0.004
_refine_ls_shift/su_mean 0.000
_refine_ls_structure_factor_coef Fsqd
_refine_ls_weighting_details 'calc w=1/[\s^2^(Fo^2^)+(0.0130P)^2^+11.9131P] where P=(Fo^2^+2Fc^2^)/3'
_refine_ls_weighting_scheme calc
_refine_ls_wR_factor_gt 0.0467
_refine_ls_wR_factor_ref 0.0468
_reflns_number_gt 3171
_reflns_number_total 3197
_reflns_threshold_expression >2sigma(I)
_cod_data_source_file om060751vsi20061109_052458.cif
_cod_data_source_block compd_12_hos282
_cod_original_sg_symbol_H-M 'C 2/c'
_cod_database_code 4072514

loop_
_symmetry_equiv_pos_as_xyz
'x, y, z'
'-x, y, -z+1/2'
'x+1/2, y+1/2, z'
'-x+1/2, y+1/2, -z+1/2'
'-x, -y, -z'
'x, -y, z-1/2'
'-x+1/2, -y+1/2, -z'
'x+1/2, -y+1/2, z-1/2'

loop_
_atom_site_label
_atom_site_type_symbol
_atom_site_fract_x
_atom_site_fract_y
_atom_site_fract_z
_atom_site_U_iso_or_equiv
_atom_site_adp_type
_atom_site_occupancy
_atom_site_symmetry_multiplicity
_atom_site_calc_flag
_atom_site_refinement_flags
Ho Ho 0.652864(8) 0.188866(11) 0.492639(9) 0.02315(7) Uani 1 1 d .
Si Si 0.71330(5) 0.55981(7) 0.38762(6) 0.0306(2) Uani 1 1 d .
C1 C 0.81995(18) 0.4890(3) 0.5677(2) 0.0275(7) Uani 1 1 d .
C2 C 0.75467(18) 0.4718(2) 0.4842(2) 0.0243(6) Uani 1 1 d .
B3 B 0.7038(2) 0.3775(3) 0.4916(2) 0.0245(7) Uani 1 1 d .
H3 H 0.6486 0.3837 0.4346 0.060(13) Uiso 1 1 calc R
B4 B 0.7442(2) 0.3321(3) 0.5915(2) 0.0271(8) Uani 1 1 d .
H4 H 0.7353 0.2890 0.6454 0.100(19) Uiso 1 1 calc R
B5 B 0.8220(2) 0.4081(3) 0.6380(2) 0.0297(8) Uani 1 1 d .
H5 H 0.8614 0.4059 0.7069 0.059(13) Uiso 1 1 calc R
B6 B 0.7308(2) 0.4704(3) 0.5765(2) 0.0296(8) Uani 1 1 d .
H6 H 0.6932 0.5227 0.5986 0.039(10) Uiso 1 1 calc R
C10 C 0.8681(2) 0.5878(3) 0.5863(2) 0.0378(8) Uani 1 1 d .
H10A H 0.9076 0.5841 0.6439 0.060(13) Uiso 1 1 calc R
H10B H 0.8340 0.6469 0.5827 0.050(12) Uiso 1 1 calc R
H10C H 0.8936 0.5957 0.5442 0.057(13) Uiso 1 1 calc R
C11 C 0.5077(2) 0.1633(4) 0.3861(3) 0.0489(11) Uani 1 1 d .
H11A H 0.4982 0.1780 0.3251 0.071(15) Uiso 1 1 calc R
H11B H 0.4817 0.0995 0.3942 0.24(5) Uiso 1 1 calc R
C12 C 0.50194(19) 0.2466(3) 0.4348(3) 0.0444(10) Uani 1 1 d .
C13 C 0.53019(19) 0.2542(3) 0.5261(3) 0.0374(8) Uani 1 1 d .
H13 H 0.5259 0.3208 0.5475 0.042(11) Uiso 1 1 calc R
C14 C 0.56393(19) 0.1778(3) 0.5909(2) 0.0348(8) Uani 1 1 d .
C15 C 0.5858(2) 0.0782(3) 0.5792(2) 0.0367(8) Uani 1 1 d .
H15A H 0.5431 0.0325 0.5444 0.19(4) Uiso 1 1 calc R
H15B H 0.6215 0.0437 0.6311 0.055(12) Uiso 1 1 calc R
C101 C 0.6932(3) 0.4771(3) 0.2899(2) 0.0500(10) Uani 1 1 d .
H10A H 0.7422 0.4497 0.2882 0.10(2) Uiso 1 1 calc R
H10B H 0.6676 0.5185 0.2385 0.088(18) Uiso 1 1 calc R
H10C H 0.6591 0.4199 0.2920 0.10(2) Uiso 1 1 calc R
C102 C 0.6186(2) 0.6136(3) 0.3894(3) 0.0474(10) Uani 1 1 d .
H10D H 0.6289 0.6579 0.4397 0.078(17) Uiso 1 1 calc R
H10E H 0.5844 0.5569 0.3920 0.073(15) Uiso 1 1 calc R
H10F H 0.5934 0.6540 0.3373 0.062(14) Uiso 1 1 calc R
C103 C 0.7786(2) 0.6692(3) 0.3816(3) 0.0476(10) Uani 1 1 d .
H10G H 0.8277 0.6414 0.3803 0.066(14) Uiso 1 1 calc R
H10H H 0.7890 0.7137 0.4318 0.090(19) Uiso 1 1 calc R
H10I H 0.7529 0.7093 0.3295 0.069(15) Uiso 1 1 calc R
C120 C 0.4681(3) 0.3478(5) 0.3879(4) 0.0755(17) Uani 1 1 d .
H12A H 0.4494 0.3362 0.3259 0.20(4) Uiso 1 1 calc R
H12B H 0.5086 0.4008 0.4032 0.13(3) Uiso 1 1 calc R
H12C H 0.4248 0.3706 0.4047 0.11(2) Uiso 1 1 calc R
C140 C 0.5851(3) 0.2163(4) 0.6827(3) 0.0536(11) Uani 1 1 d .
H14A H 0.5673 0.2875 0.6820 0.18(4) Uiso 1 1 calc R
H14B H 0.6417 0.2135 0.7118 0.16(3) Uiso 1 1 calc R
H14C H 0.5600 0.1727 0.7131 0.21(5) Uiso 1 1 calc R

loop_
_atom_site_aniso_label
_atom_site_aniso_U_11
_atom_site_aniso_U_22
_atom_site_aniso_U_33
_atom_site_aniso_U_23
_atom_site_aniso_U_13
_atom_site_aniso_U_12
Ho 0.01707(9) 0.02599(10) 0.02804(10) 0.00071(6) 0.01004(6) -0.00188(5)
Si 0.0289(5) 0.0290(5) 0.0347(5) 0.0062(4) 0.0124(4) 0.0007(4)
C1 0.0249(16) 0.0285(16) 0.0310(17) -0.0055(14) 0.0125(13) -0.0044(13)
C2 0.0218(15) 0.0253(16) 0.0282(16) -0.0018(12) 0.0117(13) 0.0001(12)
B3 0.0198(16) 0.0280(18) 0.0277(18) 0.0018(15) 0.0108(14) 0.0018(14)
B4 0.0275(19) 0.0306(19) 0.0261(18) 0.0012(15) 0.0131(15) -0.0009(15)
B5 0.0265(18) 0.036(2) 0.0258(18) -0.0017(16) 0.0088(15) -0.0013(15)
B6 0.0283(19) 0.033(2) 0.032(2) -0.0030(16) 0.0163(16) -0.0012(15)
C10 0.039(2) 0.0327(19) 0.042(2) -0.0082(16) 0.0143(17) -0.0097(16)
C11 0.0233(18) 0.083(3) 0.038(2) 0.003(2) 0.0072(16) -0.0096(19)
C12 0.0168(17) 0.062(3) 0.055(2) 0.017(2) 0.0130(16) 0.0027(16)
C13 0.0260(18) 0.039(2) 0.054(2) 0.0007(17) 0.0225(17) 0.0011(15)
C14 0.0223(16) 0.047(2) 0.041(2) -0.0034(16) 0.0182(15) -0.0095(15)
C15 0.0269(17) 0.042(2) 0.046(2) 0.0073(17) 0.0182(16) -0.0061(15)
C101 0.059(3) 0.054(3) 0.032(2) 0.0030(18) 0.0101(18) -0.001(2)
C102 0.038(2) 0.044(2) 0.064(3) 0.018(2) 0.023(2) 0.0116(18)
C103 0.043(2) 0.040(2) 0.059(3) 0.014(2) 0.017(2) -0.0036(18)
C120 0.043(3) 0.094(4) 0.095(4) 0.050(3) 0.030(3) 0.033(3)
C140 0.050(3) 0.077(3) 0.044(2) -0.013(2) 0.030(2) -0.011(2)

loop_
_atom_type_symbol
_atom_type_description
_atom_type_scat_dispersion_real
_atom_type_scat_dispersion_imag
_atom_type_scat_source
C C 0.0033 0.0016 'International Tables Vol C Tables 4.2.6.8 and 6.1.1.4'
B B 0.0013 0.0007 'International Tables Vol C Tables 4.2.6.8 and 6.1.1.4'
Si Si 0.0817 0.0704 'International Tables Vol C Tables 4.2.6.8 and 6.1.1.4'
Ho Ho -0.2175 4.6783 'International Tables Vol C Tables 4.2.6.8 and 6.1.1.4'
H H 0.0000 0.0000 'International Tables Vol C Tables 4.2.6.8 and 6.1.1.4'

loop_
_geom_angle_atom_site_label_1
_geom_angle_atom_site_label_2
_geom_angle_atom_site_label_3
_geom_angle
_geom_angle_site_symmetry_1
_geom_angle_site_symmetry_3
B3 Ho C2 121.81(10) . 7_656
B3 Ho C15 138.63(11) . .
C2 Ho C15 83.74(10) 7_656 .
B3 Ho C1 134.27(10) . 7_656
C2 Ho C1 33.06(10) 7_656 7_656
C15 Ho C1 85.47(11) . 7_656
B3 Ho C13 92.04(11) . .
C2 Ho C13 140.98(10) 7_656 .
C15 Ho C13 57.25(11) . .
C1 Ho C13 130.70(11) 7_656 .
B3 Ho C11 112.91(13) . .
C2 Ho C11 116.33(13) 7_656 .
C15 Ho C11 75.14(13) . .
C1 Ho C11 85.20(13) 7_656 .
C13 Ho C11 56.75(13) . .
B3 Ho B4 36.97(11) . .
C2 Ho B4 103.37(11) 7_656 .
C15 Ho B4 110.95(12) . .
C1 Ho B4 133.46(11) 7_656 .
C13 Ho B4 92.43(12) . .
C11 Ho B4 140.30(14) . .
B3 Ho B3 87.71(11) . 7_656
C2 Ho B3 34.29(10) 7_656 7_656
C15 Ho B3 113.83(11) . 7_656
C1 Ho B3 56.34(10) 7_656 7_656
C13 Ho B3 163.38(12) . 7_656
C11 Ho B3 137.90(13) . 7_656
B4 Ho B3 77.45(11) . 7_656
B3 Ho B5 105.43(11) . 7_656
C2 Ho B5 57.42(11) 7_656 7_656
C15 Ho B5 115.92(12) . 7_656
C1 Ho B5 34.12(11) 7_656 7_656
C13 Ho B5 136.36(12) . 7_656
C11 Ho B5 79.61(12) . 7_656
B4 Ho B5 125.33(11) . 7_656
B3 Ho B5 59.14(11) 7_656 7_656
B3 Ho C12 93.58(12) . .
C2 Ho C12 143.23(12) 7_656 .
C15 Ho C12 74.08(12) . .
C1 Ho C12 114.63(12) 7_656 .
C13 Ho C12 30.97(12) . .
C11 Ho C12 29.87(14) . .
B4 Ho C12 111.76(13) . .
B3 Ho C12 165.62(12) 7_656 .
B5 Ho C12 106.86(13) 7_656 .
B3 Ho C14 110.39(11) . .
C2 Ho C14 111.56(11) 7_656 .
C15 Ho C14 30.14(11) . .
C1 Ho C14 115.04(11) 7_656 .
C13 Ho C14 31.12(11) . .
C11 Ho C14 73.64(12) . .
B4 Ho C14 92.60(11) . .
B3 Ho C14 134.89(11) 7_656 .
B5 Ho C14 141.38(11) 7_656 .
C12 Ho C14 57.65(12) . .
B3 Ho B4 77.08(11) . 7_656
C2 Ho B4 57.93(10) 7_656 7_656
C15 Ho B4 140.32(11) . 7_656
C1 Ho B4 57.20(10) 7_656 7_656
C13 Ho B4 159.15(12) . 7_656
C11 Ho B4 110.95(12) . 7_656
B4 Ho B4 89.37(11) . 7_656
B3 Ho B4 35.84(11) 7_656 7_656
B5 Ho B4 36.04(11) 7_656 7_656
C12 Ho B4 130.77(12) . 7_656
C14 Ho B4 169.45(12) . 7_656
C101 Si C103 108.5(2) . .
C101 Si C102 109.1(2) . .
C103 Si C102 109.30(19) . .
C101 Si C2 106.81(17) . .
C103 Si C2 115.34(17) . .
C102 Si C2 107.64(16) . .
C2 C1 C10 122.0(3) . .
C2 C1 B5 113.3(3) . .
C10 C1 B5 123.6(3) . .
C2 C1 B6 65.5(2) . .
C10 C1 B6 127.2(3) . .
B5 C1 B6 67.0(2) . .
C2 C1 Ho 73.21(17) . 7_656
C10 C1 Ho 129.7(2) . 7_656
B5 C1 Ho 75.00(19) . 7_656
B6 C1 Ho 103.06(19) . 7_656
C1 C2 B3 110.2(3) . .
C1 C2 B6 63.2(2) . .
B3 C2 B6 65.1(2) . .
C1 C2 Si 130.2(2) . .
B3 C2 Si 117.7(2) . .
B6 C2 Si 127.2(2) . .
C1 C2 Ho 73.73(17) . 7_656
B3 C2 Ho 75.07(17) . 7_656
B6 C2 Ho 102.35(19) . 7_656
Si C2 Ho 130.13(14) . 7_656
C2 B3 B4 106.7(3) . .
C2 B3 B6 62.2(2) . .
B4 B3 B6 63.1(2) . .
C2 B3 Ho 162.0(2) . .
B4 B3 Ho 72.40(18) . .
B6 B3 Ho 128.4(2) . .
C2 B3 Ho 70.64(17) . 7_656
B4 B3 Ho 73.64(17) . 7_656
B6 B3 Ho 98.76(19) . 7_656
Ho B3 Ho 92.29(11) . 7_656
B3 B4 B5 104.9(3) . .
B3 B4 B6 61.6(2) . .
B5 B4 B6 62.4(2) . .
B3 B4 Ho 70.63(18) . .
B5 B4 Ho 160.8(2) . .
B6 B4 Ho 125.6(2) . .
B3 B4 Ho 70.53(17) . 7_656
B5 B4 Ho 70.50(18) . 7_656
B6 B4 Ho 96.46(19) . 7_656
Ho B4 Ho 90.63(11) . 7_656
C1 B5 B4 104.9(3) . .
C1 B5 B6 60.4(2) . .
B4 B5 B6 62.4(2) . .
C1 B5 Ho 70.88(18) . 7_656
B4 B5 Ho 73.45(18) . 7_656
B6 B5 Ho 98.06(19) . 7_656
C1 B6 C2 51.30(18) . .
C1 B6 B3 91.8(2) . .
C2 B6 B3 52.68(18) . .
C1 B6 B5 52.6(2) . .
C2 B6 B5 91.8(2) . .
B3 B6 B5 95.0(2) . .
C1 B6 B4 93.7(2) . .
C2 B6 B4 93.8(2) . .
B3 B6 B4 55.2(2) . .
B5 B6 B4 55.2(2) . .
C12 C11 Ho 77.1(2) . .
C11 C12 C13 127.4(4) . .
C11 C12 C120 118.0(4) . .
C13 C12 C120 114.3(4) . .
C11 C12 Ho 73.1(2) . .
C13 C12 Ho 72.52(19) . .
C120 C12 Ho 126.6(3) . .
C12 C13 C14 130.7(4) . .
C12 C13 Ho 76.5(2) . .
C14 C13 Ho 76.43(19) . .
C15 C14 C13 127.3(3) . .
C15 C14 C140 117.6(4) . .
C13 C14 C140 114.7(4) . .
C15 C14 Ho 72.32(19) . .
C13 C14 Ho 72.45(19) . .
C140 C14 Ho 126.8(2) . .
C14 C15 Ho 77.5(2) . .

loop_
_geom_bond_atom_site_label_1
_geom_bond_atom_site_label_2
_geom_bond_distance
_geom_bond_site_symmetry_2
Ho B3 2.600(4) .
Ho C2 2.605(3) 7_656
Ho C15 2.609(3) .
Ho C1 2.613(3) 7_656
Ho C13 2.623(3) .
Ho C11 2.625(4) .
Ho B4 2.627(4) .
Ho B3 2.669(3) 7_656
Ho B5 2.671(4) 7_656
Ho C12 2.674(3) .
Ho C14 2.674(3) .
Ho B4 2.716(4) 7_656
Si C101 1.859(4) .
Si C103 1.867(4) .
Si C102 1.867(4) .
Si C2 1.883(3) .
C1 C2 1.484(4) .
C1 C10 1.511(4) .
C1 B5 1.551(5) .
C1 B6 1.698(5) .
C1 Ho 2.612(3) 7_656
C2 B3 1.556(5) .
C2 B6 1.731(5) .
C2 Ho 2.605(3) 7_656
B3 B4 1.657(5) .
B3 B6 1.775(5) .
B3 Ho 2.668(3) 7_656
B4 B5 1.667(5) .
B4 B6 1.800(5) .
B4 Ho 2.716(4) 7_656
B5 B6 1.798(5) .
B5 Ho 2.671(4) 7_656
C11 C12 1.367(6) .
C12 C13 1.415(6) .
C12 C120 1.528(6) .
C13 C14 1.422(5) .
C14 C15 1.375(5) .
C14 C140 1.511(5) .
